data_2003491
loop_
_publ_author_name
'Lopez de Diego, H.'

_publ_section_title
;
 (<i>R</i>,<i>S</i>)-1-Phenylethylammonium
 (<i>R</i>,<i>S</i>)-Mandelate
;
_journal_issue 5
_journal_name_full 'Acta Crystallographica Section C'
_journal_page_first 935
_journal_page_last 937
_journal_paper_doi 10.1107/S010827019401303X
_journal_volume 51
_journal_year 1995
_chemical_formula_moiety 'C8 H12 N1 ^+^,C8 H7 O3 ^-^'
_chemical_formula_structural 'C8 N1 H12 ^+^ C8 H7 O3 ^-^'
_chemical_formula_sum 'C16 H19 N O3'
_chemical_formula_weight 273.32
_chemical_melting_point 412
_chemical_name_common '(R,S)-1-phenylethylammonium (R,S)-mandelate'
_chemical_name_systematic
;
(R,S)-1-Phenylethylammonium (R,S)-2-hydroxy-2-phenylethanoate
;
_space_group_IT_number 29
_symmetry_cell_setting orthorhombic
_symmetry_space_group_name_Hall 'P 2c -2ac'
_symmetry_space_group_name_H-M 'P c a 21'
_cell_angle_alpha 90.00
_cell_angle_beta 90.00
_cell_angle_gamma 90.00
_cell_formula_units_Z 4
_cell_length_a 25.601(3)
_cell_length_b 8.3508(14)
_cell_length_c 6.8213(10)
_cell_measurement_reflns_used 20
_cell_measurement_temperature 122(2)
_cell_measurement_theta_max 42.874
_cell_measurement_theta_min 40.183
_cell_volume 1458.3(4)
_computing_cell_refinement 'CAD-4 Software'
_computing_data_collection 'CAD-4 Software (Enraf Nonius, 1989)'
_computing_data_reduction 'DREADD (Blessing, 1987)'
_computing_molecular_graphics 'ORTEPII (Johnson, 1976)'
_computing_publication_material 'SHELXL93, local programs'
_computing_structure_refinement 'SHELXL93 (Sheldrick, 1995)'
_computing_structure_solution 'SHELXS86 (Sheldrick, 1985)'
_diffrn_ambient_temperature 122(2)
_diffrn_measurement_device 'CAD4 diffractometer'
_diffrn_measurement_method '\w-2\q scans'
_diffrn_radiation_monochromator graphite
_diffrn_radiation_source 'fine-focus sealed tube'
_diffrn_radiation_type CuK\a
_diffrn_radiation_wavelength 1.54180
_diffrn_reflns_av_R_equivalents 0.0284
_diffrn_reflns_av_sigmaI/netI 0.0206
_diffrn_reflns_limit_h_max 32
_diffrn_reflns_limit_h_min 0
_diffrn_reflns_limit_k_max 10
_diffrn_reflns_limit_k_min 0
_diffrn_reflns_limit_l_max 8
_diffrn_reflns_limit_l_min 0
_diffrn_reflns_number 5669
_diffrn_reflns_theta_max 74.94
_diffrn_reflns_theta_min 3.45
_diffrn_standards_decay_% 0
_diffrn_standards_interval_time 167
_diffrn_standards_number 5
_exptl_absorpt_coefficient_mu 0.696
_exptl_absorpt_correction_type none
_exptl_crystal_colour Colourless
_exptl_crystal_density_diffrn 1.245
_exptl_crystal_description Prismatic
_exptl_crystal_F_000 584
_exptl_crystal_size_max 0.30
_exptl_crystal_size_mid 0.25
_exptl_crystal_size_min 0.05
_refine_diff_density_max 0.26
_refine_diff_density_min -0.18
_refine_ls_extinction_coef 0.0060(7)
_refine_ls_extinction_method 'SHELXL93 (Sheldrick, 1995)'
_refine_ls_goodness_of_fit_all 1.053
_refine_ls_goodness_of_fit_obs 1.058
_refine_ls_hydrogen_treatment refxyz
_refine_ls_matrix_type full
_refine_ls_number_parameters 239
_refine_ls_number_reflns 1640
_refine_ls_number_restraints 1
_refine_ls_restrained_S_all 1.053
_refine_ls_restrained_S_obs 1.057
_refine_ls_R_factor_all 0.0304
_refine_ls_R_factor_obs 0.0288
_refine_ls_shift/esd_max 0.000
_refine_ls_shift/esd_mean 0.000
_refine_ls_structure_factor_coef Fsqd
_refine_ls_weighting_scheme
;calc w = 1/[\s^2^(Fo^2^) + (0.0535P)^2^ + 0.0825P]
                                         where P = (Fo^2^ + 2Fc^2^)/3
;
_refine_ls_wR_factor_all 0.0764
_refine_ls_wR_factor_obs 0.0749
_reflns_number_observed 1574
_reflns_number_total 1640
_reflns_observed_criterion >2sigma(I)
_cod_data_source_file na1135.cif
_cod_data_source_block RS-PEA-RS-MA
_cod_depositor_comments
;
The following automatic conversions were performed:

'_chemical_melting_point' value '412 K' was changed to '412' - the
value should be numeric and without a unit
designator.

'_symmetry_cell_setting' value 'Orthorhombic' changed to
'orthorhombic' according to
/home/saulius/struct/CIF-dictionaries/cif_core.dic dictionary named
'cif_core.dic' version 2.4.1 from 2010-06-29.

Automatic conversion script
Id: cif_fix_values 1715 2011-07-08 13:25:40Z adriana 
;
_cod_original_formula_sum 'C16 H19 N1 O3'
_cod_database_code 2003491

loop_
_symmetry_equiv_pos_as_xyz
'x, y, z'
'-x, -y, z+1/2'
'x+1/2, -y, z'
'-x+1/2, y, z+1/2'

loop_
_atom_site_aniso_label
_atom_site_aniso_U_11
_atom_site_aniso_U_12
_atom_site_aniso_U_13
_atom_site_aniso_U_22
_atom_site_aniso_U_23
_atom_site_aniso_U_33
O1 0.0280(6) -0.0029(5) -0.0006(5) 0.0219(6) 0.0033(5) 0.0201(6)
O2 0.0248(5) -0.0009(5) -0.0038(5) 0.0268(6) 0.0015(5) 0.0185(6)
C1 0.0179(6) 0.0023(5) 0.0013(6) 0.0208(7) -0.0004(7) 0.0165(8)
C2 0.0243(8) 0.0017(6) 0.0006(7) 0.0184(7) -0.0018(6) 0.0175(8)
O3 0.0432(7) -0.0012(6) 0.0006(6) 0.0337(7) -0.0068(6) 0.0194(6)
C3 0.0204(7) -0.0017(6) -0.0020(6) 0.0167(7) -0.0027(6) 0.0201(8)
C4 0.0311(9) -0.0027(7) -0.0020(8) 0.0242(8) 0.0033(8) 0.0263(9)
C5 0.0509(12) -0.0112(9) 0.0100(10) 0.0332(10) 0.0022(9) 0.0313(10)
C6 0.0313(9) -0.0120(8) 0.0177(10) 0.0396(10) -0.0113(10) 0.0486(14)
C7 0.0238(8) 0.0016(8) -0.0004(9) 0.0369(10) -0.0135(10) 0.0508(13)
C8 0.0255(8) 0.0031(7) -0.0046(8) 0.0272(8) -0.0019(8) 0.0284(9)
C9 0.0279(8) 0.0045(7) -0.0039(7) 0.0293(9) 0.0007(8) 0.0173(8)
C10 0.0206(7) -0.0019(6) -0.0030(6) 0.0230(7) 0.0007(7) 0.0179(8)
N 0.0211(7) 0.0001(5) -0.0009(6) 0.0262(7) 0.0026(6) 0.0152(7)
C11 0.0224(8) -0.0001(6) -0.0024(7) 0.0229(7) 0.0035(7) 0.0165(8)
C12 0.0230(8) -0.0028(6) -0.0024(7) 0.0287(8) 0.0020(8) 0.0241(8)
C13 0.0218(8) -0.0012(7) 0.0011(8) 0.0401(10) 0.0030(9) 0.0296(10)
C14 0.0300(9) 0.0072(7) 0.0026(7) 0.0377(10) 0.0012(8) 0.0212(9)
C15 0.0364(9) -0.0018(8) 0.0007(8) 0.0290(9) -0.0035(8) 0.0226(8)
C16 0.0257(8) -0.0048(7) -0.0002(7) 0.0272(8) -0.0021(7) 0.0237(8)

loop_
_atom_site_label
_atom_site_occupancy
_atom_site_fract_x
_atom_site_fract_y
_atom_site_fract_z
_atom_site_U_iso_or_equiv
_atom_site_thermal_displace_type
_atom_site_calc_flag
_atom_site_type_symbol
O1 1 0.48699(5) 0.83502(15) 0.1752(2) 0.0233(3) Uani d O
O2 1 0.50270(5) 0.71434(15) 0.4614(2) 0.0234(3) Uani d O
C1 1 0.48343(6) 0.7191(2) 0.2910(2) 0.0184(3) Uani d C
C2 1 0.45369(6) 0.5683(2) 0.2264(2) 0.0200(3) Uani d C
O3 1 0.44327(6) 0.5737(2) 0.0223(2) 0.0321(3) Uani d O
C3 1 0.40394(6) 0.5506(2) 0.3442(3) 0.0191(3) Uani d C
C4 1 0.40266(7) 0.4580(2) 0.5140(3) 0.0272(4) Uani d C
C5 1 0.35675(9) 0.4394(2) 0.6194(4) 0.0385(5) Uani d C
C6 1 0.31154(8) 0.5154(3) 0.5573(4) 0.0398(5) Uani d C
C7 1 0.31257(7) 0.6092(3) 0.3905(4) 0.0372(5) Uani d C
C8 1 0.35843(7) 0.6275(2) 0.2837(3) 0.0270(4) Uani d C
C9 1 0.39572(7) 0.9848(2) 0.5302(3) 0.0248(4) Uani d C
C10 1 0.40110(6) 0.8915(2) 0.7217(3) 0.0205(3) Uani d C
N 1 0.45772(6) 0.8860(2) 0.7789(2) 0.0209(3) Uani d N
C11 1 0.36723(6) 0.9649(2) 0.8796(3) 0.0206(3) Uani d C
C12 1 0.31720(7) 0.9021(2) 0.9081(3) 0.0253(4) Uani d C
C13 1 0.28247(7) 0.9756(2) 1.0356(3) 0.0305(4) Uani d C
C14 1 0.29694(7) 1.1124(2) 1.1370(3) 0.0296(4) Uani d C
C15 1 0.34704(8) 1.1743(2) 1.1112(3) 0.0293(4) Uani d C
C16 1 0.38186(7) 1.1009(2) 0.9833(3) 0.0255(4) Uani d C
H2 1 0.4806(8) 0.4540(26) 0.2631(43) 0.031 Uiso d H
H03 1 0.4600(9) 0.4708(33) -0.0233(43) 0.038 Uiso d H
H4 1 0.4369(9) 0.4059(27) 0.5574(38) 0.031 Uiso d H
H5 1 0.3553(8) 0.3725(29) 0.7371(42) 0.031 Uiso d H
H6 1 0.2813(9) 0.5024(27) 0.6257(40) 0.031 Uiso d H
H7 1 0.2805(9) 0.6645(26) 0.3334(37) 0.031 Uiso d H
H8 1 0.3584(9) 0.6919(27) 0.1687(42) 0.031 Uiso d H
H91 1 0.3619(10) 0.9835(30) 0.4862(43) 0.038 Uiso d H
H92 1 0.4067(9) 1.1051(29) 0.5472(42) 0.038 Uiso d H
H93 1 0.4154(9) 0.9344(28) 0.4234(44) 0.038 Uiso d H
H10 1 0.3905(9) 0.7729(25) 0.6951(38) 0.031 Uiso d H
HN1 1 0.4772(10) 0.8192(31) 0.6951(44) 0.038 Uiso d H
HN2 1 0.4652(10) 0.8532(32) 0.9008(49) 0.038 Uiso d H
HN3 1 0.4732(9) 0.9913(32) 0.7864(45) 0.038 Uiso d H
H12 1 0.3062(9) 0.8064(28) 0.8302(38) 0.031 Uiso d H
H13 1 0.2476(10) 0.9304(23) 1.0513(39) 0.031 Uiso d H
H14 1 0.2717(8) 1.1699(27) 1.2297(39) 0.031 Uiso d H
H15 1 0.3572(9) 1.2694(26) 1.1754(40) 0.031 Uiso d H
H16 1 0.4179(10) 1.1470(29) 0.9660(41) 0.038 Uiso d H

loop_
_atom_type_symbol
_atom_type_description
_atom_type_scat_source
_atom_type_scat_dispersion_real
_atom_type_scat_dispersion_imag
C C 'International Tables Vol C Tables 4.2.6.8 and 6.1.1.4' 0.0181 0.009
H H 'International Tables Vol C Tables 4.2.6.8 and 6.1.1.4' 0.0000 0.000
O O 'International Tables Vol C Tables 4.2.6.8 and 6.1.1.4' 0.0492 0.032
N N 'International Tables Vol C Tables 4.2.6.8 and 6.1.1.4' 0.0311 0.018

loop_
_geom_angle_atom_site_label_1
_geom_angle_atom_site_label_2
_geom_angle_atom_site_label_3
_geom_angle
_geom_angle_publ_flag
O1 C1 O2 125.2(2) yes
O1 C1 C2 119.27(14) yes
O2 C1 C2 115.56(14) yes
O3 C2 C3 111.47(14) yes
O3 C2 C1 110.38(14) yes
C3 C2 C1 110.17(13) yes
C8 C3 C4 118.9(2) ?
C8 C3 C2 120.1(2) ?
C4 C3 C2 121.01(15) ?
C5 C4 C3 120.9(2) ?
C4 C5 C6 119.9(2) ?
C7 C6 C5 119.7(2) ?
C6 C7 C8 120.6(2) ?
C7 C8 C3 120.1(2) ?
N C10 C11 112.37(14) yes
N C10 C9 108.94(13) yes
C11 C10 C9 110.53(14) yes
C16 C11 C12 118.9(2) ?
C16 C11 C10 122.6(2) ?
C12 C11 C10 118.2(2) ?
C13 C12 C11 120.6(2) ?
C14 C13 C12 120.4(2) ?
C13 C14 C15 119.3(2) ?
C16 C15 C14 120.4(2) ?
C11 C16 C15 120.5(2) ?

loop_
_geom_bond_atom_site_label_1
_geom_bond_atom_site_label_2
_geom_bond_distance
_geom_bond_publ_flag
O1 C1 1.252(2) yes
O2 C1 1.264(2) yes
C1 C2 1.537(2) yes
C2 O3 1.418(2) yes
C2 C3 1.513(2) yes
C3 C8 1.393(2) ?
C3 C4 1.393(2) ?
C4 C5 1.387(3) ?
C5 C6 1.386(3) ?
C6 C7 1.382(4) ?
C7 C8 1.390(3) ?
C9 C10 1.527(2) yes
C10 N 1.502(2) yes
C10 C11 1.512(2) yes
C11 C16 1.389(2) ?
C11 C12 1.398(2) ?
C12 C13 1.387(3) ?
C13 C14 1.386(3) ?
C14 C15 1.394(3) ?
C15 C16 1.390(3) ?

loop_
_geom_torsion_atom_site_label_1
_geom_torsion_atom_site_label_2
_geom_torsion_atom_site_label_3
_geom_torsion_atom_site_label_4
_geom_torsion
_geom_torsion_publ_flag
O1 C1 C2 O3 11.8(2) yes
O1 C1 C2 C3 -111.7(2) ?
C1 C2 C3 C4 -93.6(2) ?
O3 C2 C3 C4 143.5(2) yes
N C10 C11 C12 -143.7(2) yes
C9 C10 C11 C12 94.3(2) ?
